data_9011432
loop_
_publ_author_name
'Gostojic, M.'

_publ_section_title
;
 Die kristallstruktur von synthetischem ellisit, Tl3AsS3
 Note: anisob's corrected to match reported Biso's
;
_journal_name_full 'Zeitschrift fur Kristallographie'
_journal_page_first 249
_journal_page_last 254
_journal_volume 151
_journal_year 1980
_chemical_compound_source Synthetic
_chemical_formula_sum 'As S3 Tl3'
_chemical_name_mineral Ellisite
_space_group_IT_number 160
_symmetry_space_group_name_Hall 'P 3* -2'
_symmetry_space_group_name_H-M 'R 3 m :R'
_cell_angle_alpha 105.87
_cell_angle_beta 105.87
_cell_angle_gamma 105.87
_cell_length_a 5.9967
_cell_length_b 5.9967
_cell_length_c 5.9967
_cell_formula_units_Z 1
_cell_volume 184.847
_database_code_amcsd 0010824
_exptl_crystal_density_diffrn 7.045
_cod_original_sg_symbol_H-M 'R 3 m'
_cod_original_formula_sum 'Tl3 As S3'
_cod_database_code 9011432

loop_
_space_group_symop_operation_xyz
x,y,z
x,z,y
z,x,y
y,x,z
y,z,x
z,y,x

loop_
_atom_site_aniso_label
_atom_site_aniso_U_11
_atom_site_aniso_U_22
_atom_site_aniso_U_33
_atom_site_aniso_U_12
_atom_site_aniso_U_13
_atom_site_aniso_U_23
Tl 0.03574 0.03574 0.04268 0.00781 0.01215 0.01215
As 0.02025 0.02025 0.02025 0.00434 0.00434 0.00434
S 0.03906 0.03906 0.02170 0.01085 0.00651 0.00651

loop_
_atom_site_label
_atom_site_fract_x
_atom_site_fract_y
_atom_site_fract_z
_atom_site_U_iso_or_equiv
Tl 0.99570 0.99570 0.60880 0.04053
As 0.44580 0.44580 0.44580 0.02254
S 0.43100 0.43100 0.06700 0.03648

loop_
_cod_related_entry_id
_cod_related_entry_database
_cod_related_entry_code
1 AMCSD 0010824
